data_2224933
loop_
_publ_author_name
'Mohamed, Musa E.'
'Chopra, Deepak'
'Venugopal, K. N.'
'Govender, Thavendran'
'Kruger, Hendrik G.'
'Maguire, Glenn E. M.'

_publ_section_title
;Tetrakis-\m-<small>L</small>-alanine-\k^8^<i>O</i>:<i>O</i>'-bis[tetraaquaterbium(III)]
 hexaperchlorate
;
_journal_coeditor_code CV2689
_journal_issue 2
_journal_name_full 'Acta Crystallographica Section E'
_journal_page_first m193
_journal_page_last m194
_journal_paper_doi 10.1107/S1600536810002448
_journal_volume 66
_journal_year 2010
_chemical_formula_iupac '[Tb2 (C3 H7 N O2)4 (H2 O)8] (Cl O4)6'
_chemical_formula_moiety 'C12 H44 N4 O16 Tb2 6+, 6(Cl O4 -)'
_chemical_formula_sum 'C12 H44 Cl6 N4 O40 Tb2'
_chemical_formula_weight 1415.05
_chemical_name_systematic
;
Tetrakis-\m-L-alanine-\k^8^<i>O</i>:<i>O</i>'-bis[tetraaquaterbium(III)]
hexaperchlorate
;
_space_group_IT_number 1
_symmetry_cell_setting triclinic
_symmetry_space_group_name_Hall 'P 1'
_symmetry_space_group_name_H-M 'P 1'
_atom_sites_solution_hydrogens geom
_atom_sites_solution_primary direct
_atom_sites_solution_secondary difmap
_audit_creation_method SHELXL-97
_cell_angle_alpha 79.345(2)
_cell_angle_beta 65.390(3)
_cell_angle_gamma 67.658(2)
_cell_formula_units_Z 1
_cell_length_a 10.7703(3)
_cell_length_b 10.7766(2)
_cell_length_c 11.3521(3)
_cell_measurement_reflns_used 665
_cell_measurement_temperature 100(2)
_cell_measurement_theta_max 25.9
_cell_measurement_theta_min 1.7
_cell_volume 1107.44(6)
_computing_cell_refinement 'CrysAlis CCD (Oxford Diffraction, 2003)'
_computing_data_collection 'CrysAlis CCD (Oxford Diffraction, 2003)'
_computing_data_reduction 'CrysAlis RED (Oxford Diffraction, 2003)'
_computing_molecular_graphics 'ORTEP-3 for Windows (Farrugia, 1997)'
_computing_publication_material 'PLATON (Spek, 2009)'
_computing_structure_refinement 'SHELXL97 (Sheldrick, 2008)'
_computing_structure_solution 'SHELXS97 (Sheldrick, 2008)'
_diffrn_ambient_temperature 100(2)
_diffrn_measured_fraction_theta_full 0.998
_diffrn_measured_fraction_theta_max 0.880
_diffrn_measurement_device_type 'Oxford Diffraction Excalibur2 CCD'
_diffrn_measurement_method '\w and 2\q'
_diffrn_radiation_monochromator graphite
_diffrn_radiation_source 'fine-focus sealed tube'
_diffrn_radiation_type MoK\a
_diffrn_radiation_wavelength 0.71073
_diffrn_reflns_av_R_equivalents 0.0266
_diffrn_reflns_av_sigmaI/netI 0.0271
_diffrn_reflns_limit_h_max 15
_diffrn_reflns_limit_h_min -15
_diffrn_reflns_limit_k_max 15
_diffrn_reflns_limit_k_min -11
_diffrn_reflns_limit_l_max 16
_diffrn_reflns_limit_l_min -16
_diffrn_reflns_number 11115
_diffrn_reflns_theta_full 25.00
_diffrn_reflns_theta_max 32.11
_diffrn_reflns_theta_min 2.80
_exptl_absorpt_coefficient_mu 3.649
_exptl_absorpt_correction_T_max 0.7800
_exptl_absorpt_correction_T_min 0.6369
_exptl_absorpt_correction_type multi-scan
_exptl_absorpt_process_details '(Blessing, 1995, 1997)'
_exptl_crystal_colour colourless
_exptl_crystal_density_diffrn 2.122
_exptl_crystal_density_method 'not measured'
_exptl_crystal_description block
_exptl_crystal_F_000 696
_exptl_crystal_size_max 0.40
_exptl_crystal_size_mid 0.40
_exptl_crystal_size_min 0.40
_refine_diff_density_max 1.422
_refine_diff_density_min -2.569
_refine_ls_abs_structure_details 'Flack (1983), 770 Friedel pairs'
_refine_ls_abs_structure_Flack 0.006(9)
_refine_ls_extinction_method none
_refine_ls_goodness_of_fit_ref 1.094
_refine_ls_hydrogen_treatment mixed
_refine_ls_matrix_type full
_refine_ls_number_parameters 639
_refine_ls_number_reflns 8505
_refine_ls_number_restraints 47
_refine_ls_restrained_S_all 1.091
_refine_ls_R_factor_all 0.0362
_refine_ls_R_factor_gt 0.0342
_refine_ls_shift/su_max 0.000
_refine_ls_shift/su_mean 0.000
_refine_ls_structure_factor_coef Fsqd
_refine_ls_weighting_details 'calc w=1/[\s^2^(Fo^2^)+(0.0814P)^2^+0.8066P] where P=(Fo^2^+2Fc^2^)/3'
_refine_ls_weighting_scheme calc
_refine_ls_wR_factor_gt 0.1045
_refine_ls_wR_factor_ref 0.1072
_reflns_number_gt 8128
_reflns_number_total 8505
_reflns_threshold_expression I>2sigma(I)
_cod_data_source_file cv2689.cif
_cod_data_source_block I
_cod_depositor_comments
;
The following automatic conversions were performed:
'_symmetry_cell_setting' value 'Triclinic' changed to 'triclinic'
according to '/home/saulius/struct/CIF-dictionaries/cif_core.dic'
dictionary named 'cif_core.dic' version 2.4.1 from 2010-06-29.

Automatic conversion script
Id: cif_fix_enum 1527 2010-12-29 10:47:43Z saulius 

The following automatic conversions were performed:

'_symmetry_cell_setting' value 'Triclinic' changed to 'triclinic'
according to /home/saulius/struct/CIF-dictionaries/cif_core.dic
dictionary named 'cif_core.dic' version 2.4.1 from 2010-06-29.

Automatic conversion script
Id: cif_fix_values 1715 2011-07-08 13:25:40Z adriana 
;
_cod_original_cell_volume 1107.44(5)
_cod_database_code 2224933
_cod_database_fobs_code 2224933

loop_
_symmetry_equiv_pos_as_xyz
'x, y, z'

loop_
_atom_site_type_symbol
_atom_site_label
_atom_site_fract_x
_atom_site_fract_y
_atom_site_fract_z
_atom_site_U_iso_or_equiv
_atom_site_adp_type
_atom_site_calc_flag
_atom_site_refinement_flags
_atom_site_occupancy
_atom_site_disorder_assembly
_atom_site_disorder_group
C C1 0.4190(9) 0.6940(9) 0.1555(8) 0.0145(14) Uani d . 1 . .
C C2 0.5789(9) 0.3191(9) -0.1630(7) 0.0140(14) Uani d . 1 . .
C C3 0.4097(9) 0.6629(9) -0.1672(8) 0.0150(14) Uani d . 1 . .
C C4 0.6005(9) 0.3273(9) 0.1564(8) 0.0168(15) Uani d . 1 . .
C C5 0.6141(7) 0.2316(8) -0.2732(7) 0.0170(12) Uani d . 1 . .
H H5 0.5923 0.2941 -0.3445 0.020 Uiso calc R 1 . .
C C6 0.6109(8) 0.2245(8) 0.2672(7) 0.0193(14) Uani d . 1 . .
H H6 0.5886 0.1472 0.2543 0.023 Uiso calc R 1 . .
C C7 0.3826(7) 0.7421(8) -0.2844(6) 0.0158(12) Uani d . 1 . .
H H7 0.4093 0.6759 -0.3495 0.019 Uiso calc R 1 . .
C C8 0.3880(7) 0.8167(8) 0.2267(7) 0.0158(11) Uani d . 1 . .
H H8 0.4013 0.8918 0.1616 0.019 Uiso calc R 1 . .
N N1 0.7733(8) 0.1558(9) -0.3250(8) 0.0223(16) Uani d . 1 . .
H H11 0.8229 0.2139 -0.3459 0.033 Uiso calc R 1 . .
H H12 0.7976 0.1121 -0.3970 0.033 Uiso calc R 1 . .
H H13 0.7966 0.0950 -0.2637 0.033 Uiso calc R 1 . .
N N2 0.7634(9) 0.1745(9) 0.2602(8) 0.0240(15) Uani d . 1 . .
H H21 0.8252 0.1403 0.1808 0.036 Uiso calc R 1 . .
H H22 0.7730 0.1093 0.3225 0.036 Uiso calc R 1 . .
H H23 0.7850 0.2436 0.2730 0.036 Uiso calc R 1 . .
C C9 0.4869(8) 0.7915(9) 0.2993(7) 0.0246(14) Uani d . 1 . .
H H9A 0.4692 0.7234 0.3684 0.037 Uiso calc R 1 . .
H H9C 0.4666 0.8751 0.3372 0.037 Uiso calc R 1 . .
H H9B 0.5884 0.7599 0.2390 0.037 Uiso calc R 1 . .
C C10 0.4726(9) 0.8325(9) -0.3490(8) 0.0291(16) Uani d . 1 . .
H H10A 0.4406 0.9054 -0.2913 0.044 Uiso calc R 1 . .
H H10B 0.4602 0.8704 -0.4304 0.044 Uiso calc R 1 . .
H H10C 0.5751 0.7803 -0.3671 0.044 Uiso calc R 1 . .
N N3 0.2240(8) 0.8194(9) -0.2458(8) 0.0215(14) Uani d . 1 . .
H H31 0.1727 0.7626 -0.2074 0.032 Uiso calc R 1 . .
H H32 0.2055 0.8596 -0.3175 0.032 Uiso calc R 1 . .
H H33 0.1973 0.8832 -0.1891 0.032 Uiso calc R 1 . .
N N4 0.2318(8) 0.8572(8) 0.3187(7) 0.0176(13) Uani d . 1 . .
H H41 0.1740 0.8718 0.2740 0.026 Uiso calc R 1 . .
H H42 0.2082 0.9337 0.3582 0.026 Uiso calc R 1 . .
H H43 0.2185 0.7905 0.3797 0.026 Uiso calc R 1 . .
C C11 0.5048(9) 0.2818(10) 0.3982(7) 0.0303(17) Uani d . 1 . .
H H11A 0.4054 0.3085 0.4023 0.045 Uiso calc R 1 . .
H H11B 0.5222 0.3604 0.4107 0.045 Uiso calc R 1 . .
H H11C 0.5179 0.2137 0.4663 0.045 Uiso calc R 1 . .
C C12 0.5248(8) 0.1422(8) -0.2365(8) 0.0259(14) Uani d . 1 . .
H H12A 0.4220 0.1973 -0.2119 0.039 Uiso calc R 1 . .
H H12B 0.5390 0.0829 -0.1631 0.039 Uiso calc R 1 . .
H H12C 0.5551 0.0880 -0.3105 0.039 Uiso calc R 1 . .
O O1 0.7135(7) 0.3573(7) 0.0837(6) 0.0216(12) Uani d . 1 . .
Cl Cl2S 0.8570(2) 0.8811(2) 0.4648(2) 0.0180(4) Uani d . 1 . .
O O2 0.5450(7) 0.6491(7) 0.0736(6) 0.0228(13) Uani d . 1 . .
O O2S 0.7578(8) 0.9092(8) 0.4010(7) 0.0311(14) Uani d . 1 . .
Cl Cl5S 0.1466(2) 0.0542(2) 0.0312(2) 0.0203(4) Uani d . 1 . .
O O5S 0.1243(8) 0.0075(8) 0.5644(8) 0.0317(15) Uani d . 1 A .
O O6 0.5399(6) 0.6135(7) -0.1774(6) 0.0229(12) Uani d . 1 . .
O O6S 0.0345(10) 0.2428(10) 0.5709(11) 0.045(3) Uani d . 1 A .
O O7 0.6865(6) 0.3358(7) -0.1563(6) 0.0198(11) Uani d . 1 . .
O O3 0.9611(7) 0.3441(8) -0.1569(6) 0.0239(14) Uani d D 1 . .
H H3A 0.992(7) 0.293(7) -0.101(4) 0.029 Uiso d D 1 . .
H H3B 1.002(7) 0.310(8) -0.231(4) 0.029 Uiso d D 1 . .
O O4 0.8468(7) 0.5258(8) -0.3247(6) 0.0254(14) Uani d D 1 . .
H H4A 0.940(2) 0.494(10) -0.364(4) 0.030 Uiso d D 1 . .
H H4B 0.808(4) 0.550(11) -0.381(3) 0.030 Uiso d D 1 . .
O O5 0.7415(7) 0.7271(7) -0.1561(6) 0.0208(12) Uani d D 1 . .
H H5A 0.780(10) 0.754(5) -0.235(2) 0.025 Uiso d D 1 . .
H H5B 0.712(10) 0.790(4) -0.106(4) 0.025 Uiso d D 1 . .
O O8 0.8528(7) 0.5495(7) 0.0278(6) 0.0198(12) Uani d D 1 . .
H H8A 0.853(10) 0.629(4) 0.016(7) 0.024 Uiso d D 1 . .
H H8B 0.817(9) 0.529(8) 0.108(3) 0.024 Uiso d D 1 . .
O O13 0.1579(7) 0.4609(8) -0.0296(6) 0.0237(14) Uani d D 1 . .
H H13A 0.065(2) 0.488(10) -0.007(5) 0.028 Uiso d D 1 . .
H H13B 0.196(5) 0.446(11) -0.110(3) 0.028 Uiso d D 1 . .
O O14 0.2390(11) 0.2843(8) 0.1615(8) 0.0385(19) Uani d D 1 . .
H H14A 0.277(12) 0.234(6) 0.214(9) 0.046 Uiso d D 1 . .
H H14B 0.243(13) 0.241(6) 0.104(6) 0.046 Uiso d D 1 . .
O O15 0.0449(6) 0.6566(7) 0.1651(6) 0.0201(12) Uani d D 1 . .
H H15A 0.028(5) 0.740(2) 0.152(9) 0.024 Uiso d D 1 . .
H H15B -0.034(3) 0.641(4) 0.196(9) 0.024 Uiso d D 1 . .
O O16 0.1667(7) 0.4676(8) 0.3269(6) 0.0219(13) Uani d D 1 . .
H H16A 0.085(6) 0.456(11) 0.359(5) 0.026 Uiso d D 1 . .
H H16B 0.181(8) 0.506(9) 0.375(4) 0.026 Uiso d D 1 . .
O O9 0.3161(6) 0.6520(7) 0.1832(6) 0.0193(12) Uani d . 1 . .
O O20S 0.1478(6) 0.4809(7) -0.4224(6) 0.0237(12) Uani d . 1 . .
O O10 0.4811(7) 0.3768(7) 0.1443(6) 0.0263(13) Uani d . 1 . .
Cl Cl3S 0.7685(2) 0.4507(2) 0.41047(19) 0.0217(4) Uani d . 1 . .
O O11 0.3020(7) 0.6551(7) -0.0709(6) 0.0230(13) Uani d . 1 . .
O O12 0.4490(7) 0.3679(7) -0.0932(6) 0.0214(12) Uani d . 1 . .
O O9S 0.8749(14) 0.5005(13) 0.4016(16) 0.090(5) Uani d . 1 . .
Cl Cl6S 0.8241(2) 0.9367(2) -0.0224(2) 0.0245(4) Uani d . 1 . .
O O13S 0.6832(9) 0.9455(9) -0.0124(10) 0.048(2) Uani d . 1 . .
O O14S 0.9066(9) 0.7981(7) -0.0050(9) 0.0415(17) Uani d . 1 . .
O O17S 0.0746(7) 0.6455(8) -0.2755(7) 0.0395(16) Uani d . 1 . .
O O18S 0.2996(7) 0.4729(8) -0.3200(6) 0.0281(13) Uani d . 1 . .
O O15S 0.8045(12) 1.0152(12) 0.0727(13) 0.064(4) Uani d . 1 . .
O O23S 0.0356(7) 0.1853(7) 0.0532(7) 0.0356(14) Uani d . 1 . .
O O24S 0.0912(7) -0.0414(7) 0.1209(6) 0.0329(13) Uani d . 1 . .
O O25S 0.2664(8) 0.0614(8) 0.0544(9) 0.0421(18) Uani d . 1 . .
O O12S 0.8133(8) 0.3067(7) 0.4314(7) 0.0385(15) Uani d . 1 . .
O O10S 0.7326(11) 0.4879(9) 0.2992(7) 0.045(2) Uani d . 1 . .
Cl Cl1S 0.1624(2) 0.1275(2) 0.5306(2) 0.0220(4) Uani d . 1 . .
O O7SA 0.255(5) 0.1305(19) 0.3977(15) 0.057(11) Uani d PU 0.71(10) A 1
O O7SB 0.181(10) 0.130(3) 0.390(3) 0.037(17) Uani d PU 0.29(10) A 2
O O16S 0.9019(9) 0.9741(11) -0.1509(8) 0.066(3) Uani d . 1 . .
O O19S 0.2652(8) 0.6408(9) -0.4749(7) 0.0414(16) Uani d . 1 . .
O O8S 0.2530(13) 0.1202(11) 0.5942(15) 0.072(4) Uani d . 1 A .
O O22S 0.1939(15) 0.0213(13) -0.0991(10) 0.060(3) Uani d . 1 . .
O O26S 0.6419(13) 0.5062(8) 0.5196(8) 0.078(4) Uani d . 1 . .
Tb Tb1 0.28195(2) 0.48987(2) 0.094542(19) 0.01289(8) Uani d D 1 . .
Tb Tb2 0.719556(19) 0.510671(19) -0.093565(17) 0.01263(8) Uani d D 1 . .
Cl Cl4S 0.1964(2) 0.5602(2) -0.37293(18) 0.0218(4) Uani d . 1 . .
O O1S 0.9780(8) 0.7615(8) 0.4134(7) 0.0265(15) Uani d . 1 . .
O O3S 0.7844(8) 0.8652(9) 0.6027(7) 0.0308(16) Uani d . 1 . .
O O4S 0.9085(7) 0.9956(7) 0.4380(6) 0.0219(12) Uani d . 1 . .

loop_
_atom_site_aniso_label
_atom_site_aniso_U_11
_atom_site_aniso_U_22
_atom_site_aniso_U_33
_atom_site_aniso_U_12
_atom_site_aniso_U_13
_atom_site_aniso_U_23
C1 0.018(3) 0.011(3) 0.017(3) -0.005(3) -0.008(3) -0.002(3)
C2 0.019(3) 0.019(4) 0.005(3) -0.008(3) -0.004(2) 0.001(3)
C3 0.020(3) 0.015(3) 0.015(3) -0.005(3) -0.012(3) -0.002(3)
C4 0.019(3) 0.017(3) 0.013(3) -0.001(3) -0.007(2) -0.006(3)
C5 0.015(3) 0.022(3) 0.012(3) -0.005(2) -0.003(2) -0.005(2)
C6 0.019(3) 0.020(3) 0.018(3) -0.006(3) -0.009(2) 0.005(3)
C7 0.013(3) 0.021(3) 0.013(3) -0.006(2) -0.005(2) 0.004(2)
C8 0.012(3) 0.021(3) 0.013(3) -0.007(2) -0.001(2) -0.003(2)
N1 0.018(3) 0.029(4) 0.020(3) -0.005(3) -0.006(3) -0.011(3)
N2 0.026(4) 0.025(4) 0.016(3) -0.002(3) -0.011(3) 0.001(3)
C9 0.022(3) 0.035(4) 0.021(3) -0.010(3) -0.010(2) -0.007(3)
C10 0.030(4) 0.029(4) 0.026(3) -0.013(3) -0.011(3) 0.012(3)
N3 0.014(3) 0.024(3) 0.027(3) -0.001(3) -0.012(2) -0.003(3)
N4 0.015(3) 0.018(3) 0.018(3) -0.002(3) -0.005(2) -0.002(3)
C11 0.022(3) 0.046(5) 0.016(3) -0.012(3) -0.002(3) 0.000(3)
C12 0.023(3) 0.026(3) 0.028(3) -0.011(3) -0.005(3) -0.005(3)
O1 0.024(3) 0.021(3) 0.020(3) -0.008(2) -0.009(2) 0.001(2)
Cl2S 0.0172(8) 0.0215(9) 0.0129(7) -0.0069(7) -0.0037(6) 0.0006(7)
O2 0.017(3) 0.024(3) 0.019(3) -0.005(2) -0.0014(19) 0.000(2)
O2S 0.033(3) 0.037(3) 0.036(3) -0.019(3) -0.023(3) 0.010(3)
Cl5S 0.0198(8) 0.0230(8) 0.0198(7) -0.0055(6) -0.0099(6) -0.0024(6)
O5S 0.041(4) 0.026(3) 0.037(3) -0.016(3) -0.020(3) -0.001(3)
O6 0.021(3) 0.025(3) 0.029(3) -0.008(2) -0.018(2) 0.003(2)
O6S 0.026(4) 0.029(4) 0.078(7) -0.001(3) -0.019(4) -0.017(4)
O7 0.019(2) 0.024(3) 0.019(2) -0.005(2) -0.0081(19) -0.006(2)
O3 0.016(3) 0.029(4) 0.017(3) 0.000(3) -0.003(2) -0.004(3)
O4 0.020(3) 0.036(4) 0.011(2) -0.006(3) 0.001(2) -0.006(2)
O5 0.028(3) 0.026(3) 0.012(2) -0.015(2) -0.007(2) 0.004(2)
O8 0.019(3) 0.024(3) 0.020(3) -0.006(2) -0.011(2) -0.003(2)
O13 0.017(3) 0.041(4) 0.015(3) -0.010(3) -0.006(2) -0.004(3)
O14 0.070(6) 0.028(4) 0.030(4) -0.028(4) -0.022(4) 0.004(3)
O15 0.014(3) 0.021(3) 0.023(3) -0.003(2) -0.008(2) 0.000(2)
O16 0.026(3) 0.025(3) 0.015(3) -0.008(3) -0.010(2) 0.001(2)
O9 0.013(2) 0.027(3) 0.021(3) -0.008(2) -0.0069(19) -0.006(2)
O20S 0.023(3) 0.034(3) 0.020(2) -0.010(2) -0.0084(19) -0.011(2)
O10 0.021(3) 0.031(3) 0.028(3) -0.001(2) -0.016(2) -0.003(2)
Cl3S 0.0247(9) 0.0269(9) 0.0205(9) -0.0134(7) -0.0129(7) 0.0034(7)
O11 0.023(3) 0.024(3) 0.013(2) -0.003(2) -0.004(2) 0.003(2)
O12 0.017(2) 0.028(3) 0.020(3) -0.007(2) -0.006(2) -0.007(2)
O9S 0.085(8) 0.076(8) 0.163(13) -0.062(7) -0.094(9) 0.064(9)
Cl6S 0.0279(10) 0.0223(9) 0.0229(8) -0.0021(7) -0.0127(7) -0.0064(7)
O13S 0.045(5) 0.039(4) 0.071(6) -0.004(4) -0.035(4) -0.014(4)
O14S 0.054(5) 0.024(3) 0.063(5) -0.011(3) -0.043(4) 0.007(3)
O17S 0.019(3) 0.047(4) 0.050(4) -0.005(3) -0.007(2) -0.026(3)
O18S 0.030(3) 0.040(4) 0.020(3) -0.012(3) -0.015(2) 0.000(2)
O15S 0.054(6) 0.067(7) 0.088(9) 0.000(5) -0.039(6) -0.054(7)
O23S 0.030(3) 0.028(3) 0.034(3) 0.004(3) -0.011(3) -0.004(3)
O24S 0.036(3) 0.033(3) 0.034(3) -0.017(3) -0.017(3) 0.009(3)
O25S 0.029(4) 0.035(4) 0.068(5) -0.004(3) -0.027(4) -0.010(4)
O12S 0.041(4) 0.028(3) 0.036(3) -0.005(3) -0.014(3) 0.005(3)
O10S 0.079(6) 0.040(4) 0.024(3) -0.023(4) -0.026(4) 0.002(3)
Cl1S 0.0220(9) 0.0201(9) 0.0185(8) -0.0027(7) -0.0064(7) -0.0012(7)
O7SA 0.08(2) 0.034(6) 0.014(5) -0.010(8) 0.006(7) 0.007(4)
O7SB 0.07(3) 0.014(10) 0.009(9) -0.015(14) 0.005(12) 0.003(7)
O16S 0.042(4) 0.068(6) 0.041(4) 0.009(4) -0.005(3) 0.020(4)
O19S 0.039(4) 0.053(4) 0.035(3) -0.029(3) -0.014(3) 0.023(3)
O8S 0.074(7) 0.051(6) 0.136(10) -0.032(5) -0.084(8) 0.023(6)
O22S 0.105(9) 0.054(6) 0.023(3) -0.035(6) -0.018(4) -0.007(3)
O26S 0.105(8) 0.028(4) 0.042(4) -0.009(5) 0.021(5) -0.011(3)
Tb1 0.01223(14) 0.01682(17) 0.01058(14) -0.00513(12) -0.00486(11) -0.00088(12)
Tb2 0.01099(14) 0.01639(16) 0.01099(14) -0.00412(12) -0.00485(11) -0.00105(11)
Cl4S 0.0213(8) 0.0299(9) 0.0168(8) -0.0127(7) -0.0065(6) 0.0006(7)
O1S 0.023(3) 0.025(4) 0.027(3) -0.005(3) -0.004(2) -0.011(3)
O3S 0.029(4) 0.033(4) 0.019(3) -0.009(3) -0.001(3) 0.002(3)
O4S 0.028(3) 0.022(3) 0.020(2) -0.012(2) -0.009(2) -0.001(2)

loop_
_atom_type_symbol
_atom_type_description
_atom_type_scat_dispersion_real
_atom_type_scat_dispersion_imag
_atom_type_scat_source
C C 0.0033 0.0016 'International Tables Vol C Tables 4.2.6.8 and 6.1.1.4'
H H 0.0000 0.0000 'International Tables Vol C Tables 4.2.6.8 and 6.1.1.4'
N N 0.0061 0.0033 'International Tables Vol C Tables 4.2.6.8 and 6.1.1.4'
O O 0.0106 0.0060 'International Tables Vol C Tables 4.2.6.8 and 6.1.1.4'
Cl Cl 0.1484 0.1585 'International Tables Vol C Tables 4.2.6.8 and 6.1.1.4'
Tb Tb -0.1723 4.1537 'International Tables Vol C Tables 4.2.6.8 and 6.1.1.4'

loop_
_geom_angle_atom_site_label_1
_geom_angle_atom_site_label_2
_geom_angle_atom_site_label_3
_geom_angle_site_symmetry_1
_geom_angle_site_symmetry_3
_geom_angle
_geom_angle_publ_flag
O2 C1 O9 . . 127.5(8) ?
O2 C1 C8 . . 115.2(7) ?
O9 C1 C8 . . 117.3(7) ?
O12 C2 O7 . . 127.5(7) ?
O12 C2 C5 . . 116.4(7) ?
O7 C2 C5 . . 116.1(7) ?
O11 C3 O6 . . 126.7(8) ?
O11 C3 C7 . . 117.0(7) ?
O6 C3 C7 . . 116.3(7) ?
O10 C4 O1 . . 124.7(9) ?
O10 C4 C6 . . 117.3(8) ?
O1 C4 C6 . . 118.0(7) ?
N1 C5 C12 . . 112.6(7) ?
N1 C5 C2 . . 108.5(6) ?
C12 C5 C2 . . 114.1(6) ?
N1 C5 H5 . . 107.0 ?
C12 C5 H5 . . 107.0 ?
C2 C5 H5 . . 107.0 ?
N2 C6 C11 . . 111.0(7) ?
N2 C6 C4 . . 108.3(6) ?
C11 C6 C4 . . 112.3(7) ?
N2 C6 H6 . . 108.4 ?
C11 C6 H6 . . 108.4 ?
C4 C6 H6 . . 108.4 ?
N3 C7 C10 . . 111.4(7) ?
N3 C7 C3 . . 109.0(6) ?
C10 C7 C3 . . 113.9(6) ?
N3 C7 H7 . . 107.4 ?
C10 C7 H7 . . 107.4 ?
C3 C7 H7 . . 107.4 ?
N4 C8 C9 . . 110.5(6) ?
N4 C8 C1 . . 107.4(6) ?
C9 C8 C1 . . 113.4(6) ?
N4 C8 H8 . . 108.5 ?
C9 C8 H8 . . 108.5 ?
C1 C8 H8 . . 108.5 ?
C5 N1 H11 . . 109.5 ?
C5 N1 H12 . . 109.5 ?
H11 N1 H12 . . 109.5 ?
C5 N1 H13 . . 109.5 ?
H11 N1 H13 . . 109.5 ?
H12 N1 H13 . . 109.5 ?
C6 N2 H21 . . 109.5 ?
C6 N2 H22 . . 109.5 ?
H21 N2 H22 . . 109.5 ?
C6 N2 H23 . . 109.5 ?
H21 N2 H23 . . 109.5 ?
H22 N2 H23 . . 109.5 ?
C8 C9 H9A . . 109.5 ?
C8 C9 H9C . . 109.5 ?
H9A C9 H9C . . 109.5 ?
C8 C9 H9B . . 109.5 ?
H9A C9 H9B . . 109.5 ?
H9C C9 H9B . . 109.5 ?
C7 C10 H10A . . 109.5 ?
C7 C10 H10B . . 109.5 ?
H10A C10 H10B . . 109.5 ?
C7 C10 H10C . . 109.5 ?
H10A C10 H10C . . 109.5 ?
H10B C10 H10C . . 109.5 ?
C7 N3 H31 . . 109.5 ?
C7 N3 H32 . . 109.5 ?
H31 N3 H32 . . 109.5 ?
C7 N3 H33 . . 109.5 ?
H31 N3 H33 . . 109.5 ?
H32 N3 H33 . . 109.5 ?
C8 N4 H41 . . 109.5 ?
C8 N4 H42 . . 109.5 ?
H41 N4 H42 . . 109.5 ?
C8 N4 H43 . . 109.5 ?
H41 N4 H43 . . 109.5 ?
H42 N4 H43 . . 109.5 ?
C6 C11 H11A . . 109.5 ?
C6 C11 H11B . . 109.5 ?
H11A C11 H11B . . 109.5 ?
C6 C11 H11C . . 109.5 ?
H11A C11 H11C . . 109.5 ?
H11B C11 H11C . . 109.5 ?
C5 C12 H12A . . 109.5 ?
C5 C12 H12B . . 109.5 ?
H12A C12 H12B . . 109.5 ?
C5 C12 H12C . . 109.5 ?
H12A C12 H12C . . 109.5 ?
H12B C12 H12C . . 109.5 ?
C4 O1 Tb2 . . 122.9(6) ?
O1S Cl2S O3S . . 110.6(5) ?
O1S Cl2S O2S . . 109.2(5) ?
O3S Cl2S O2S . . 110.3(4) ?
O1S Cl2S O4S . . 109.7(4) ?
O3S Cl2S O4S . . 109.2(5) ?
O2S Cl2S O4S . . 107.9(4) ?
C1 O2 Tb2 . . 152.4(6) ?
O22S Cl5S O24S . . 112.3(6) ?
O22S Cl5S O23S . . 108.8(6) ?
O24S Cl5S O23S . . 109.6(4) ?
O22S Cl5S O25S . . 109.8(7) ?
O24S Cl5S O25S . . 108.6(5) ?
O23S Cl5S O25S . . 107.6(5) ?
C3 O6 Tb2 . . 153.0(6) ?
C2 O7 Tb2 . . 134.3(6) ?
Tb2 O3 H3A . . 121(3) ?
Tb2 O3 H3B . . 120(3) ?
H3A O3 H3B . . 113(5) ?
Tb2 O4 H4A . . 124(3) ?
Tb2 O4 H4B . . 126(3) ?
H4A O4 H4B . . 109(5) ?
Tb2 O5 H5A . . 125(3) ?
Tb2 O5 H5B . . 126(3) ?
H5A O5 H5B . . 109(5) ?
Tb2 O8 H8A . . 111(4) ?
Tb2 O8 H8B . . 111(4) ?
H8A O8 H8B . . 112(5) ?
Tb1 O13 H13A . . 125(3) ?
Tb1 O13 H13B . . 125(3) ?
H13A O13 H13B . . 107(5) ?
Tb1 O14 H14A . . 117(5) ?
Tb1 O14 H14B . . 117(5) ?
H14A O14 H14B . . 114(5) ?
Tb1 O15 H15A . . 125(3) ?
Tb1 O15 H15B . . 125(3) ?
H15A O15 H15B . . 110(5) ?
Tb1 O16 H16A . . 119(3) ?
Tb1 O16 H16B . . 120(4) ?
H16A O16 H16B . . 115(5) ?
C1 O9 Tb1 . . 134.3(5) ?
C4 O10 Tb1 . . 170.1(7) ?
O9S Cl3S O26S . . 108.3(9) ?
O9S Cl3S O10S . . 111.4(7) ?
O26S Cl3S O10S . . 108.1(7) ?
O9S Cl3S O12S . . 111.3(6) ?
O26S Cl3S O12S . . 106.9(5) ?
O10S Cl3S O12S . . 110.6(5) ?
C3 O11 Tb1 . . 129.8(6) ?
C2 O12 Tb1 . . 145.5(5) ?
O15S Cl6S O16S . . 114.4(8) ?
O15S Cl6S O13S . . 108.3(6) ?
O16S Cl6S O13S . . 108.8(6) ?
O15S Cl6S O14S . . 110.9(6) ?
O16S Cl6S O14S . . 105.2(5) ?
O13S Cl6S O14S . . 109.2(5) ?
O8S Cl1S O7SA . . 102(3) ?
O8S Cl1S O6S . . 109.7(7) ?
O7SA Cl1S O6S . . 115.0(12) ?
O8S Cl1S O5S . . 108.2(6) ?
O7SA Cl1S O5S . . 111.3(16) ?
O6S Cl1S O5S . . 110.0(5) ?
O8S Cl1S O7SB . . 135(4) ?
O6S Cl1S O7SB . . 98(3) ?
O5S Cl1S O7SB . . 94(2) ?
O10 Tb1 O11 . . 117.3(2) ?
O10 Tb1 O12 . . 76.9(2) ?
O11 Tb1 O12 . . 76.2(2) ?
O10 Tb1 O14 . . 82.4(3) ?
O11 Tb1 O14 . . 145.0(3) ?
O12 Tb1 O14 . . 81.3(3) ?
O10 Tb1 O9 . . 74.7(2) ?
O11 Tb1 O9 . . 77.3(2) ?
O12 Tb1 O9 . . 125.8(2) ?
O14 Tb1 O9 . . 137.5(2) ?
O10 Tb1 O15 . . 144.7(2) ?
O11 Tb1 O15 . . 76.9(2) ?
O12 Tb1 O15 . . 138.1(2) ?
O14 Tb1 O15 . . 104.3(3) ?
O9 Tb1 O15 . . 77.7(2) ?
O10 Tb1 O16 . . 80.1(2) ?
O11 Tb1 O16 . . 140.5(2) ?
O12 Tb1 O16 . . 143.2(2) ?
O14 Tb1 O16 . . 67.4(3) ?
O9 Tb1 O16 . . 73.7(2) ?
O15 Tb1 O16 . . 71.2(2) ?
O10 Tb1 O13 . . 139.5(2) ?
O11 Tb1 O13 . . 75.4(2) ?
O12 Tb1 O13 . . 68.9(2) ?
O14 Tb1 O13 . . 71.7(3) ?
O9 Tb1 O13 . . 144.0(2) ?
O15 Tb1 O13 . . 73.6(2) ?
O16 Tb1 O13 . . 115.7(2) ?
O2 Tb2 O6 . . 79.9(2) ?
O2 Tb2 O7 . . 123.2(2) ?
O6 Tb2 O7 . . 74.8(2) ?
O2 Tb2 O1 . . 79.7(2) ?
O6 Tb2 O1 . . 127.5(2) ?
O7 Tb2 O1 . . 77.2(2) ?
O2 Tb2 O5 . . 73.9(2) ?
O6 Tb2 O5 . . 78.4(2) ?
O7 Tb2 O5 . . 144.1(2) ?
O1 Tb2 O5 . . 138.7(2) ?
O2 Tb2 O4 . . 138.9(3) ?
O6 Tb2 O4 . . 74.6(2) ?
O7 Tb2 O4 . . 80.3(2) ?
O1 Tb2 O4 . . 141.3(3) ?
O5 Tb2 O4 . . 69.8(2) ?
O2 Tb2 O3 . . 141.8(2) ?
O6 Tb2 O3 . . 138.3(2) ?
O7 Tb2 O3 . . 78.0(2) ?
O1 Tb2 O3 . . 74.6(2) ?
O5 Tb2 O3 . . 108.5(2) ?
O4 Tb2 O3 . . 70.2(2) ?
O2 Tb2 O8 . . 73.8(2) ?
O6 Tb2 O8 . . 144.5(2) ?
O7 Tb2 O8 . . 140.1(2) ?
O1 Tb2 O8 . . 70.7(2) ?
O5 Tb2 O8 . . 71.7(2) ?
O4 Tb2 O8 . . 111.2(2) ?
O3 Tb2 O8 . . 71.3(2) ?
O18S Cl4S O17S . . 110.3(4) ?
O18S Cl4S O19S . . 108.3(4) ?
O17S Cl4S O19S . . 109.3(5) ?
O18S Cl4S O20S . . 109.2(4) ?
O17S Cl4S O20S . . 109.3(4) ?
O19S Cl4S O20S . . 110.5(4) ?

loop_
_geom_bond_atom_site_label_1
_geom_bond_atom_site_label_2
_geom_bond_site_symmetry_2
_geom_bond_distance
_geom_bond_publ_flag
C1 O2 . 1.247(10) ?
C1 O9 . 1.254(10) ?
C1 C8 . 1.533(11) ?
C2 O12 . 1.238(10) ?
C2 O7 . 1.272(10) ?
C2 C5 . 1.539(10) ?
C3 O11 . 1.238(10) ?
C3 O6 . 1.258(10) ?
C3 C7 . 1.516(10) ?
C4 O10 . 1.247(10) ?
C4 O1 . 1.278(11) ?
C4 C6 . 1.525(12) ?
C5 N1 . 1.492(10) ?
C5 C12 . 1.500(11) ?
C5 H5 . 1.0000 ?
C6 N2 . 1.493(11) ?
C6 C11 . 1.512(11) ?
C6 H6 . 1.0000 ?
C7 N3 . 1.495(10) ?
C7 C10 . 1.513(11) ?
C7 H7 . 1.0000 ?
C8 N4 . 1.504(9) ?
C8 C9 . 1.521(10) ?
C8 H8 . 1.0000 ?
N1 H11 . 0.9100 ?
N1 H12 . 0.9100 ?
N1 H13 . 0.9100 ?
N2 H21 . 0.9100 ?
N2 H22 . 0.9100 ?
N2 H23 . 0.9100 ?
C9 H9A . 0.9800 ?
C9 H9C . 0.9800 ?
C9 H9B . 0.9800 ?
C10 H10A . 0.9800 ?
C10 H10B . 0.9800 ?
C10 H10C . 0.9800 ?
N3 H31 . 0.9100 ?
N3 H32 . 0.9100 ?
N3 H33 . 0.9100 ?
N4 H41 . 0.9100 ?
N4 H42 . 0.9100 ?
N4 H43 . 0.9100 ?
C11 H11A . 0.9800 ?
C11 H11B . 0.9800 ?
C11 H11C . 0.9800 ?
C12 H12A . 0.9800 ?
C12 H12B . 0.9800 ?
C12 H12C . 0.9800 ?
O1 Tb2 . 2.352(7) ?
Cl2S O1S . 1.438(8) ?
Cl2S O3S . 1.441(7) ?
Cl2S O2S . 1.441(7) ?
Cl2S O4S . 1.470(7) ?
O2 Tb2 . 2.304(7) ?
Cl5S O22S . 1.415(10) ?
Cl5S O24S . 1.424(6) ?
Cl5S O23S . 1.444(7) ?
Cl5S O25S . 1.451(7) ?
O5S Cl1S . 1.442(8) ?
O6 Tb2 . 2.322(6) ?
O6S Cl1S . 1.426(9) ?
O7 Tb2 . 2.324(6) ?
O3 Tb2 . 2.424(7) ?
O3 H3A . 0.85(6) ?
O3 H3B . 0.85(5) ?
O4 Tb2 . 2.410(6) ?
O4 H4A . 0.86(6) ?
O4 H4B . 0.85(6) ?
O5 Tb2 . 2.380(7) ?
O5 H5A . 0.86(2) ?
O5 H5B . 0.84(5) ?
O8 Tb2 . 2.539(6) ?
O8 H8A . 0.84(6) ?
O8 H8B . 0.85(2) ?
O13 Tb1 . 2.432(6) ?
O13 H13A . 0.86(6) ?
O13 H13B . 0.85(2) ?
O14 Tb1 . 2.358(8) ?
O14 H14A . 0.86(11) ?
O14 H14B . 0.84(6) ?
O15 Tb1 . 2.394(6) ?
O15 H15A . 0.85(2) ?
O15 H15B . 0.84(6) ?
O16 Tb1 . 2.413(6) ?
O16 H16A . 0.85(8) ?
O16 H16B . 0.83(8) ?
O9 Tb1 . 2.376(6) ?
O20S Cl4S . 1.442(6) ?
O10 Tb1 . 2.274(6) ?
Cl3S O9S . 1.402(9) ?
Cl3S O26S . 1.414(8) ?
Cl3S O10S . 1.417(8) ?
Cl3S O12S . 1.444(7) ?
O11 Tb1 . 2.337(7) ?
O12 Tb1 . 2.356(7) ?
Cl6S O15S . 1.392(10) ?
Cl6S O16S . 1.419(8) ?
Cl6S O13S . 1.441(8) ?
Cl6S O14S . 1.445(7) ?
O17S Cl4S . 1.429(7) ?
O18S Cl4S . 1.426(7) ?
Cl1S O8S . 1.410(9) ?
Cl1S O7SA . 1.422(17) ?
Cl1S O7SB . 1.52(5) ?
O19S Cl4S . 1.430(6) ?

loop_
_geom_hbond_atom_site_label_D
_geom_hbond_atom_site_label_H
_geom_hbond_atom_site_label_A
_geom_hbond_site_symmetry_A
_geom_hbond_distance_DH
_geom_hbond_distance_HA
_geom_hbond_distance_DA
_geom_hbond_angle_DHA
_geom_hbond_publ_flag
N2 H23 O12S 1_555 0.91 2.20 2.928(15) 136.02 yes
N3 H31 O17S 1_555 0.91 2.32 3.032(15) 135.48 yes
O14 H14B O25S 1_555 0.85(10) 2.01(9) 2.754(15) 145(6) yes
O5 H5A O3S 1_554 0.86(4) 2.00(4) 2.809(10) 156(3) yes
O4 H4B O9S 1_554 0.85(5) 2.37(6) 3.05(2) 137(3) yes
N2 H22 O4S 1_545 0.91 2.23 3.022(12) 144.66 yes
N2 H21 O15S 1_545 0.91 2.11 2.768(19) 128.62 yes
N1 H13 O16S 1_545 0.91 2.02 2.906(13) 163.09 yes
N2 H22 O2S 1_545 0.91 2.22 3.016(12) 146.52 yes
N4 H42 O7SB 1_565 0.91 2.10 2.98(5) 162.5 yes
N3 H33 O22S 1_565 0.91 1.94 2.822(19) 163.87 yes
N4 H41 O24S 1_565 0.91 2.18 3.033(12) 155.94 yes
N4 H42 O5S 1_565 0.91 2.31 3.049(13) 138.88 yes
N1 H11 O6S 1_654 0.91 2.20 3.002(15) 147.42 yes
O3 H3B O6S 1_654 0.85(5) 2.33(7) 3.149(15) 161(4) yes
N1 H12 O4S 1_544 0.91 2.09 2.981(11) 164.81 yes
N2 H21 O23S 1_655 0.91 2.304 2.924(10) 125.11 yes
O3 H3A O23S 1_655 0.85(6) 2.04(5) 2.882(10) 171(4) yes
O4 H4A O20S 1_655 0.86(6) 2.01(4) 2.826(10) 158(5) yes
N4 H43 O19S 1_556 0.91 2.161 3.017(11) 156.4 yes
O16 H16B O20S 1_556 0.84(10) 2.16(5) 2.794(11) 133(4) yes
N3 H32 O5S 1_564 0.91 2.06 2.926(12) 159.33 yes
O13 H13A O8 1_455 0.86(3) 2.01(3) 2.863(10) 174(5) yes

loop_
_geom_torsion_atom_site_label_1
_geom_torsion_atom_site_label_2
_geom_torsion_atom_site_label_3
_geom_torsion_atom_site_label_4
_geom_torsion_site_symmetry_1
_geom_torsion_site_symmetry_2
_geom_torsion_site_symmetry_3
_geom_torsion_site_symmetry_4
_geom_torsion
_geom_torsion_publ_flag
O12 C2 C5 N1 . . . . -166.3(8) ?
O7 C2 C5 N1 . . . . 15.5(10) ?
O12 C2 C5 C12 . . . . -39.8(11) ?
O7 C2 C5 C12 . . . . 142.1(8) ?
O10 C4 C6 N2 . . . . 177.7(8) ?
O1 C4 C6 N2 . . . . -3.0(11) ?
O10 C4 C6 C11 . . . . -59.4(10) ?
O1 C4 C6 C11 . . . . 120.0(8) ?
O11 C3 C7 N3 . . . . 12.2(10) ?
O6 C3 C7 N3 . . . . -166.7(7) ?
O11 C3 C7 C10 . . . . 137.3(8) ?
O6 C3 C7 C10 . . . . -41.6(10) ?
O2 C1 C8 N4 . . . . 179.1(7) ?
O9 C1 C8 N4 . . . . 0.5(10) ?
O2 C1 C8 C9 . . . . -58.6(10) ?
O9 C1 C8 C9 . . . . 122.9(8) ?
O10 C4 O1 Tb2 . . . . -1.7(13) ?
C6 C4 O1 Tb2 . . . . 179.0(5) ?
O9 C1 O2 Tb2 . . . . 7(2) ?
C8 C1 O2 Tb2 . . . . -170.9(9) ?
O11 C3 O6 Tb2 . . . . -10.8(19) ?
C7 C3 O6 Tb2 . . . . 168.0(9) ?
O12 C2 O7 Tb2 . . . . -31.1(14) ?
C5 C2 O7 Tb2 . . . . 146.8(6) ?
O2 C1 O9 Tb1 . . . . -7.2(15) ?
C8 C1 O9 Tb1 . . . . 171.1(5) ?
O6 C3 O11 Tb1 . . . . -27.6(13) ?
C7 C3 O11 Tb1 . . . . 153.6(6) ?
O7 C2 O12 Tb1 . . . . -8.9(18) ?
C5 C2 O12 Tb1 . . . . 173.2(7) ?
C3 O11 Tb1 O10 . . . . 29.4(8) ?
C3 O11 Tb1 O12 . . . . -37.7(7) ?
C3 O11 Tb1 O14 . . . . -89.0(9) ?
C3 O11 Tb1 O9 . . . . 94.6(7) ?
C3 O11 Tb1 O15 . . . . 174.7(8) ?
C3 O11 Tb1 O16 . . . . 138.0(7) ?
C3 O11 Tb1 O13 . . . . -109.2(8) ?
C2 O12 Tb1 O10 . . . . -30.7(11) ?
C2 O12 Tb1 O11 . . . . 92.0(11) ?
C2 O12 Tb1 O14 . . . . -114.9(11) ?
C2 O12 Tb1 O9 . . . . 29.2(12) ?
C2 O12 Tb1 O15 . . . . 143.4(10) ?
C2 O12 Tb1 O16 . . . . -83.4(12) ?
C2 O12 Tb1 O13 . . . . 171.4(12) ?
C1 O9 Tb1 O10 . . . . 56.8(8) ?
C1 O9 Tb1 O11 . . . . -66.4(8) ?
C1 O9 Tb1 O12 . . . . -4.1(9) ?
C1 O9 Tb1 O14 . . . . 116.6(8) ?
C1 O9 Tb1 O15 . . . . -145.5(8) ?
C1 O9 Tb1 O16 . . . . 140.7(8) ?
C1 O9 Tb1 O13 . . . . -107.9(8) ?
C1 O2 Tb2 O6 . . . . 53.0(13) ?
C1 O2 Tb2 O7 . . . . -11.2(15) ?
C1 O2 Tb2 O1 . . . . -78.4(14) ?
C1 O2 Tb2 O5 . . . . 133.8(14) ?
C1 O2 Tb2 O4 . . . . 105.1(14) ?
C1 O2 Tb2 O3 . . . . -126.6(13) ?
C1 O2 Tb2 O8 . . . . -151.1(14) ?
C3 O6 Tb2 O2 . . . . -36.5(12) ?
C3 O6 Tb2 O7 . . . . 92.1(13) ?
C3 O6 Tb2 O1 . . . . 32.0(13) ?
C3 O6 Tb2 O5 . . . . -112.0(13) ?
C3 O6 Tb2 O4 . . . . 176.0(13) ?
C3 O6 Tb2 O3 . . . . 143.2(12) ?
C3 O6 Tb2 O8 . . . . -78.9(13) ?
C2 O7 Tb2 O2 . . . . 36.1(8) ?
C2 O7 Tb2 O6 . . . . -30.7(7) ?
C2 O7 Tb2 O1 . . . . 104.5(7) ?
C2 O7 Tb2 O5 . . . . -73.7(8) ?
C2 O7 Tb2 O4 . . . . -107.2(7) ?
C2 O7 Tb2 O3 . . . . -178.8(8) ?
C2 O7 Tb2 O8 . . . . 141.2(7) ?
C4 O1 Tb2 O2 . . . . 62.2(7) ?
C4 O1 Tb2 O6 . . . . -6.4(8) ?
C4 O1 Tb2 O7 . . . . -65.5(7) ?
C4 O1 Tb2 O5 . . . . 112.9(7) ?
C4 O1 Tb2 O4 . . . . -121.4(7) ?
C4 O1 Tb2 O3 . . . . -146.4(7) ?
C4 O1 Tb2 O8 . . . . 138.5(7) ?
